data_8100014
loop_
_publ_author_name
'Berndt, M.'
'Br\"udgam, I.'
'Hartl, H.'
'Rei\&sig, H.-U.'

_publ_section_title
;
Crystal structure of 1-isopropyl-15-oxatetracyclo-[11.2.1.02,11.05,
10]hexadeca-3,5(10),6,8-tetraen-14-one, C~18~H~20~O~2~
;
_journal_issue 1
_journal_name_full 'Zeitschrift f\"ur Kristallographie - New Crystal Structures'
_journal_page_first 51
_journal_page_last 52
_journal_volume 219
_journal_year 2004
_chemical_formula_sum 'C18 H20 O2'
_chemical_formula_weight 268.34
_chemical_melting_point 407(2)
_space_group_IT_number 15
_symmetry_cell_setting monoclinic
_symmetry_space_group_name_Hall '-C 2yc'
_symmetry_space_group_name_H-M 'C 1 2/c 1'
_cell_angle_alpha 90.00
_cell_angle_beta 104.346(5)
_cell_angle_gamma 90.00
_cell_formula_units_Z 8
_cell_length_a 21.370(4)
_cell_length_b 5.6424(11)
_cell_length_c 23.686(5)
_cell_measurement_temperature 173
_cell_volume 2767.0(9)
_diffrn_ambient_temperature 173
_exptl_crystal_density_diffrn 1.288
_cod_depositor_comments
;
The following automatic conversions were performed:

'_chemical_melting_point' value '405-409' was changed to '407(2)' -
the average value was taken and precision was estimated.

Automatic conversion script
Id: cif_fix_values 1646 2011-03-28 12:23:43Z adriana 
;
_cod_original_sg_symbol_H-M 'C 2/c'
_cod_database_code 8100014

loop_
_symmetry_equiv_pos_as_xyz
'x, y, z'
'-x, y, -z+1/2'
'x+1/2, y+1/2, z'
'-x+1/2, y+1/2, -z+1/2'
'-x, -y, -z'
'x, -y, z-1/2'
'-x+1/2, -y+1/2, -z'
'x+1/2, -y+1/2, z-1/2'

loop_
_atom_site_label
_atom_site_type_symbol
_atom_site_fract_x
_atom_site_fract_y
_atom_site_fract_z
_atom_site_U_iso_or_equiv
_atom_site_adp_type
_atom_site_occupancy
_atom_site_symmetry_multiplicity
_atom_site_Wyckoff_symbol
_atom_site_calc_flag
_atom_site_refinement_flags
_atom_site_disorder_assembly
_atom_site_disorder_group
C1 C 0.63038(11) 0.3686(4) 0.35156(10) 0.0224(6) Uani 1 8 f d . . .
C2 C 0.55665(11) 0.3602(4) 0.34540(11) 0.0221(6) Uani 1 8 f d . . .
H2 H 0.5377 0.2410 0.3147 0.026 Uiso 1 8 f calc R . .
C3 C 0.52627(12) 0.5971(4) 0.32608(11) 0.0259(6) Uani 1 8 f d . . .
H3 H 0.5465 0.6997 0.3042 0.031 Uiso 1 8 f calc R . .
C4 C 0.47194(12) 0.6664(5) 0.33888(11) 0.0276(6) Uani 1 8 f d . . .
H4 H 0.4552 0.8198 0.3274 0.033 Uiso 1 8 f calc R . .
C5 C 0.43746(11) 0.5116(4) 0.37019(11) 0.0256(6) Uani 1 8 f d . . .
C6 C 0.37321(12) 0.5537(5) 0.37031(12) 0.0324(7) Uani 1 8 f d . . .
H6 H 0.3521 0.6919 0.3520 0.039 Uiso 1 8 f calc R . .
C7 C 0.33992(13) 0.3963(5) 0.39681(12) 0.0338(7) Uani 1 8 f d . . .
H7 H 0.2959 0.4250 0.3962 0.041 Uiso 1 8 f calc R . .
C8 C 0.37059(13) 0.1983(5) 0.42407(11) 0.0346(7) Uani 1 8 f d . . .
H8 H 0.3478 0.0888 0.4420 0.041 Uiso 1 8 f calc R . .
C9 C 0.43527(12) 0.1586(5) 0.42533(11) 0.0300(7) Uani 1 8 f d . . .
H9 H 0.4564 0.0221 0.4446 0.036 Uiso 1 8 f calc R . .
C10 C 0.46938(11) 0.3141(4) 0.39907(10) 0.0236(6) Uani 1 8 f d . . .
C11 C 0.54052(11) 0.2830(4) 0.40252(10) 0.0225(6) Uani 1 8 f d . . .
H11 H 0.5510 0.1107 0.4085 0.027 Uiso 1 8 f calc R . .
C12 C 0.58194(11) 0.4196(5) 0.45489(11) 0.0268(6) Uani 1 8 f d . . .
H12A H 0.5651 0.5829 0.4551 0.032 Uiso 1 8 f calc R . .
H12B H 0.5789 0.3411 0.4915 0.032 Uiso 1 8 f calc R . .
C13 C 0.65301(12) 0.4293(4) 0.45215(11) 0.0254(6) Uani 1 8 f d . . .
H13 H 0.6817 0.4991 0.4882 0.031 Uiso 1 8 f calc R . .
C14 C 0.67344(11) 0.1826(4) 0.44012(11) 0.0253(6) Uani 1 8 f d . . .
C16 C 0.65947(11) 0.5548(4) 0.39734(10) 0.0243(6) Uani 1 8 f d . . .
H16A H 0.7052 0.5879 0.3982 0.029 Uiso 1 8 f calc R . .
H16B H 0.6345 0.7045 0.3910 0.029 Uiso 1 8 f calc R . .
C17 C 0.64818(12) 0.3759(4) 0.29308(11) 0.0248(6) Uani 1 8 f d . . .
H17 H 0.6234 0.5095 0.2702 0.030 Uiso 1 8 f calc R . .
C18 C 0.71954(13) 0.4251(6) 0.29860(13) 0.0451(8) Uani 1 8 f d . . .
H18A H 0.7323 0.5694 0.3216 0.068 Uiso 1 8 f calc R . .
H18B H 0.7270 0.4464 0.2597 0.068 Uiso 1 8 f calc R . .
H18C H 0.7453 0.2911 0.3180 0.068 Uiso 1 8 f calc R . .
C19 C 0.62891(13) 0.1507(5) 0.25739(12) 0.0378(7) Uani 1 8 f d . . .
H19A H 0.5830 0.1180 0.2537 0.057 Uiso 1 8 f calc R . .
H19B H 0.6548 0.0175 0.2770 0.057 Uiso 1 8 f calc R . .
H19C H 0.6365 0.1720 0.2186 0.057 Uiso 1 8 f calc R . .
O1 O 0.69651(8) 0.0270(3) 0.47330(8) 0.0327(5) Uani 1 8 f d . . .
O15 O 0.65880(7) 0.1481(3) 0.38113(7) 0.0240(4) Uani 1 8 f d . . .

loop_
_atom_site_aniso_label
_atom_site_aniso_U_11
_atom_site_aniso_U_22
_atom_site_aniso_U_33
_atom_site_aniso_U_23
_atom_site_aniso_U_13
_atom_site_aniso_U_12
C1 0.0240(15) 0.0158(14) 0.0255(15) 0.0024(11) 0.0025(11) 0.0006(11)
C2 0.0203(14) 0.0199(14) 0.0237(14) -0.0019(11) 0.0011(11) -0.0027(11)
C3 0.0237(15) 0.0248(15) 0.0271(15) 0.0032(11) 0.0023(12) 0.0014(12)
C4 0.0247(15) 0.0245(16) 0.0314(16) 0.0028(12) 0.0025(12) 0.0054(12)
C5 0.0205(15) 0.0295(16) 0.0255(15) -0.0052(12) 0.0029(11) 0.0000(12)
C6 0.0266(16) 0.0373(17) 0.0321(16) -0.0062(13) 0.0047(13) 0.0044(13)
C7 0.0196(15) 0.0470(19) 0.0351(17) -0.0141(14) 0.0072(13) 0.0002(14)
C8 0.0281(17) 0.0450(19) 0.0334(17) -0.0099(14) 0.0130(13) -0.0133(14)
C9 0.0308(16) 0.0335(16) 0.0259(16) -0.0025(12) 0.0072(12) -0.0042(13)
C10 0.0238(15) 0.0250(15) 0.0220(14) -0.0059(12) 0.0058(11) -0.0032(12)
C11 0.0234(14) 0.0172(14) 0.0261(15) -0.0007(11) 0.0044(11) -0.0011(11)
C12 0.0273(16) 0.0308(16) 0.0217(15) 0.0021(12) 0.0052(11) 0.0028(12)
C13 0.0237(15) 0.0236(15) 0.0263(15) -0.0024(12) 0.0010(11) -0.0011(12)
C14 0.0172(14) 0.0276(16) 0.0288(17) -0.0002(14) 0.0015(11) -0.0028(12)
C16 0.0207(14) 0.0192(14) 0.0314(16) 0.0000(11) 0.0034(11) -0.0002(11)
C17 0.0251(15) 0.0221(14) 0.0276(15) 0.0023(11) 0.0074(11) 0.0015(11)
C18 0.0321(18) 0.061(2) 0.045(2) -0.0022(16) 0.0154(14) -0.0078(15)
C19 0.0404(18) 0.0397(18) 0.0373(18) -0.0089(14) 0.0173(13) -0.0045(14)
O1 0.0315(11) 0.0287(11) 0.0330(11) 0.0089(9) -0.0013(9) 0.0025(9)
O15 0.0256(10) 0.0186(10) 0.0268(11) 0.0025(8) 0.0042(8) 0.0032(8)

loop_
_geom_bond_atom_site_label_1
_geom_bond_atom_site_label_2
_geom_bond_distance
_geom_bond_site_symmetry_2
_geom_bond_publ_flag
C1 O15 1.482(3) . ?
C1 C17 1.525(3) . ?
C1 C16 1.527(3) . ?
C1 C2 1.547(3) . ?
C2 C3 1.507(3) . ?
C2 C11 1.539(3) . ?
C2 H2 1.0000 . ?
C3 C4 1.329(3) . ?
C3 H3 0.9500 . ?
C4 C5 1.458(3) . ?
C4 H4 0.9500 . ?
C5 C6 1.394(3) . ?
C5 C10 1.394(3) . ?
C6 C7 1.382(4) . ?
C6 H6 0.9500 . ?
C7 C8 1.373(4) . ?
C7 H7 0.9500 . ?
C8 C9 1.393(4) . ?
C8 H8 0.9500 . ?
C9 C10 1.383(3) . ?
C9 H9 0.9500 . ?
C10 C11 1.512(3) . ?
C11 C12 1.540(3) . ?
C11 H11 1.0000 . ?
C12 C13 1.537(3) . ?
C12 H12A 0.9900 . ?
C12 H12B 0.9900 . ?
C13 C14 1.507(3) . ?
C13 C16 1.515(3) . ?
C13 H13 1.0000 . ?
C14 O1 1.200(3) . ?
C14 O15 1.368(3) . ?
C16 H16A 0.9900 . ?
C16 H16B 0.9900 . ?
C17 C18 1.524(3) . ?
C17 C19 1.525(3) . ?
C17 H17 1.0000 . ?
C18 H18A 0.9800 . ?
C18 H18B 0.9800 . ?
C18 H18C 0.9800 . ?
C19 H19A 0.9800 . ?
C19 H19B 0.9800 . ?
C19 H19C 0.9800 . ?
